data_4081360
loop_
_publ_author_name
'Brunner, Henri'
'Kurosawa, Takaki'
'Muschiol, Manfred'
'Tsuno, Takashi'
'Bal\'azs, G\'abor'
'Bodensteiner, Michael'

_publ_section_title
;
 Tuning the Dissociation of the Fe--PPh2(OR) Bond in Chiral-at-Metal
 Complexes [CpFe(Prophos)PPh2(OR)]PF6(R = Me, Et,iPr,tBu). The
 Preparative Trick of N2Bubbling
;
_journal_issue 17
_journal_name_full Organometallics
_journal_page_first 4904
_journal_paper_doi 10.1021/om400631m
_journal_volume 32
_journal_year 2013
_chemical_absolute_configuration ad
_chemical_compound_source 'synthesis as described'
_chemical_formula_moiety 'C45 H44 Fe O P3, C4 H8 O2, F6 P'
_chemical_formula_sum 'C49 H52 F6 Fe O3 P4'
_chemical_formula_weight 982.64
_chemical_name_systematic
;
 ?
;
_space_group_IT_number 4
_symmetry_cell_setting monoclinic
_symmetry_space_group_name_Hall 'P 2yb'
_symmetry_space_group_name_H-M 'P 1 21 1'
_atom_sites_solution_hydrogens geom
_atom_sites_solution_primary direct
_atom_sites_solution_secondary difmap
_cell_angle_alpha 90
_cell_angle_beta 107.386(10)
_cell_angle_gamma 90
_cell_formula_units_Z 2
_cell_length_a 11.360(4)
_cell_length_b 18.091(5)
_cell_length_c 11.767(3)
_cell_measurement_temperature 173(2)
_cell_measurement_theta_max 27.52
_cell_measurement_theta_min 3.14
_cell_measurement_wavelength 0.71073
_cell_volume 2307.8(12)
_computing_molecular_graphics 'Ortep-3 for Windows (Farrugia, 1997)'
_computing_publication_material 'WinGX publication routines (Farrugia, 1999)'
_computing_structure_refinement 'SHELXL-97 (Sheldrick, 2008)'
_computing_structure_solution 'DIRDIF08 (Beurskens et al, 2008)'
_diffrn_ambient_temperature 173(2)
_diffrn_measured_fraction_theta_full 0.981
_diffrn_measured_fraction_theta_max 0.981
_diffrn_measurement_device_type 'Rigaku RAXIS-RAPID'
_diffrn_measurement_method \w
_diffrn_radiation_monochromator graphite
_diffrn_radiation_probe x-ray
_diffrn_radiation_source 'fine-focus sealed tube'
_diffrn_radiation_type MoK\a
_diffrn_radiation_wavelength 0.71073
_diffrn_reflns_av_R_equivalents 0.0633
_diffrn_reflns_av_unetI/netI 0.0771
_diffrn_reflns_limit_h_max 13
_diffrn_reflns_limit_h_min -13
_diffrn_reflns_limit_k_max 21
_diffrn_reflns_limit_k_min -20
_diffrn_reflns_limit_l_max 12
_diffrn_reflns_limit_l_min -13
_diffrn_reflns_number 17484
_diffrn_reflns_theta_full 25
_diffrn_reflns_theta_max 25
_diffrn_reflns_theta_min 3.14
_exptl_absorpt_coefficient_mu 0.531
_exptl_absorpt_correction_T_max 1.0000
_exptl_absorpt_correction_T_min 0.6653
_exptl_absorpt_correction_type multi-scan
_exptl_absorpt_process_details 'Rigaku software'
_exptl_crystal_colour orange
_exptl_crystal_density_diffrn 1.414
_exptl_crystal_density_method 'not measured'
_exptl_crystal_description prism
_exptl_crystal_F_000 1020
_exptl_crystal_size_max 0.270
_exptl_crystal_size_mid 0.211
_exptl_crystal_size_min 0.072
_refine_diff_density_max 0.416
_refine_diff_density_min -0.328
_refine_diff_density_rms 0.074
_refine_ls_abs_structure_details 'Flack H D (1983), Acta Cryst. A39, 876-881'
_refine_ls_abs_structure_Flack 0.027(19)
_refine_ls_extinction_method none
_refine_ls_goodness_of_fit_ref 1.066
_refine_ls_hydrogen_treatment constr
_refine_ls_matrix_type full
_refine_ls_number_parameters 568
_refine_ls_number_reflns 7241
_refine_ls_number_restraints 1
_refine_ls_restrained_S_all 1.066
_refine_ls_R_factor_all 0.06
_refine_ls_R_factor_gt 0.0476
_refine_ls_shift/su_max 0
_refine_ls_shift/su_mean 0
_refine_ls_structure_factor_coef Fsqd
_refine_ls_weighting_details 'calc w=1/[\s^2^(Fo^2^)+(0.0000P)^2^+3.6549P] where P=(Fo^2^+2Fc^2^)/3'
_refine_ls_weighting_scheme calc
_refine_ls_wR_factor_gt 0.0935
_refine_ls_wR_factor_ref 0.1063
_reflns_number_gt 6331
_reflns_number_total 7241
_reflns_threshold_expression >2\s(I)
_cod_data_source_file om400631m_si_001.cif
_cod_data_source_block (RFe,RC)-[CpFe(Prophos)PPh2(OMe)]PF6
_cod_original_sg_symbol_H-M 'P 21'
_cod_database_code 4081360

loop_
_symmetry_equiv_pos_as_xyz
'x, y, z'
'-x, y+1/2, -z'

loop_
_atom_site_label
_atom_site_type_symbol
_atom_site_fract_x
_atom_site_fract_y
_atom_site_fract_z
_atom_site_U_iso_or_equiv
_atom_site_adp_type
_atom_site_occupancy
_atom_site_symmetry_multiplicity
_atom_site_calc_flag
_atom_site_refinement_flags
Fe1 Fe 0.02489(6) 0.54081(3) 0.20036(6) 0.01683(16) Uani 1 1 d .
P2 P 0.11516(12) 0.63899(7) 0.30272(11) 0.0188(3) Uani 1 1 d .
P1 P -0.04739(11) 0.62384(7) 0.05182(11) 0.0187(3) Uani 1 1 d .
P3 P 0.18842(12) 0.50169(7) 0.15394(11) 0.0194(3) Uani 1 1 d .
P4 P 0.40733(14) 0.86058(9) 0.18348(13) 0.0349(4) Uani 1 1 d .
O1 O 0.2851(3) 0.56774(18) 0.1591(3) 0.0237(8) Uani 1 1 d .
F4 F 0.2728(3) 0.8905(3) 0.1214(4) 0.0666(12) Uani 1 1 d .
F6 F 0.4456(4) 0.9378(2) 0.2459(3) 0.0726(13) Uani 1 1 d .
F1 F 0.4495(4) 0.8886(2) 0.0735(3) 0.0672(12) Uani 1 1 d .
F3 F 0.3663(3) 0.83277(19) 0.2955(3) 0.0471(9) Uani 1 1 d .
O2 O 0.2948(4) 0.8799(3) 0.6354(4) 0.0508(12) Uani 1 1 d .
F2 F 0.5418(4) 0.8297(3) 0.2447(4) 0.0800(15) Uani 1 1 d .
C42 C 0.4150(5) 0.3272(3) 0.4144(6) 0.0404(15) Uani 1 1 d .
H42 H 0.4603 0.2916 0.4695 0.048 Uiso 1 1 calc R
F5 F 0.3691(4) 0.7831(2) 0.1215(4) 0.0627(12) Uani 1 1 d .
C34 C 0.0407(5) 0.4501(3) -0.0658(4) 0.0269(12) Uani 1 1 d .
H34 H -0.0259 0.466 -0.0386 0.032 Uiso 1 1 calc R
C12 C -0.4710(5) 0.6559(3) -0.0495(5) 0.0367(14) Uani 1 1 d .
H12 H -0.558 0.6612 -0.0697 0.044 Uiso 1 1 calc R
C26 C 0.0828(5) 0.7460(3) 0.4646(4) 0.0306(13) Uani 1 1 d .
H26 H 0.1699 0.7509 0.4859 0.037 Uiso 1 1 calc R
O3 O 0.3550(4) 0.9980(3) 0.6438(5) 0.0660(14) Uani 1 1 d .
C33 C 0.1613(4) 0.4577(3) 0.0083(4) 0.0219(11) Uani 1 1 d .
C30 C 0.4773(6) 0.5961(3) 0.5978(5) 0.0417(15) Uani 1 1 d .
H30 H 0.5524 0.5853 0.6576 0.05 Uiso 1 1 calc R
C19 C 0.1157(6) 0.6188(3) -0.2144(5) 0.0371(14) Uani 1 1 d .
H19 H 0.1981 0.6176 -0.2181 0.044 Uiso 1 1 calc R
C36 C 0.1114(6) 0.3974(3) -0.2187(5) 0.0444(16) Uani 1 1 d .
H36 H 0.0948 0.3773 -0.2965 0.053 Uiso 1 1 calc R
C13 C -0.4191(5) 0.5898(3) -0.0701(5) 0.0317(13) Uani 1 1 d .
H13 H -0.4713 0.5497 -0.1055 0.038 Uiso 1 1 calc R
C31 C 0.4797(5) 0.6363(3) 0.5012(6) 0.0407(15) Uani 1 1 d .
H31 H 0.5566 0.6532 0.4946 0.049 Uiso 1 1 calc R
C32 C 0.3705(5) 0.6537(3) 0.4106(5) 0.0276(12) Uani 1 1 d .
H32 H 0.3726 0.6825 0.3438 0.033 Uiso 1 1 calc R
C40 C 0.2784(5) 0.3570(3) 0.2231(5) 0.0331(13) Uani 1 1 d .
H40 H 0.2305 0.3416 0.146 0.04 Uiso 1 1 calc R
C29 C 0.3683(5) 0.5710(3) 0.6104(5) 0.0354(14) Uani 1 1 d .
H29 H 0.3669 0.5438 0.679 0.043 Uiso 1 1 calc R
C27 C 0.2596(5) 0.6274(3) 0.4217(4) 0.0238(11) Uani 1 1 d .
C8 C 0.0332(5) 0.7686(3) 0.0034(5) 0.0317(13) Uani 1 1 d .
H8A H -0.0471 0.7734 -0.0574 0.047 Uiso 1 1 calc R
H8B H 0.0931 0.7478 -0.0329 0.047 Uiso 1 1 calc R
H8C H 0.0614 0.8174 0.0367 0.047 Uiso 1 1 calc R
C22 C -0.1036(5) 0.6923(3) 0.3439(4) 0.0255(12) Uani 1 1 d .
H22 H -0.1455 0.6589 0.2829 0.031 Uiso 1 1 calc R
C24 C -0.1102(6) 0.7859(3) 0.4872(5) 0.0362(15) Uani 1 1 d .
H24 H -0.1559 0.8156 0.5255 0.043 Uiso 1 1 calc R
C16 C -0.1229(5) 0.6224(3) -0.2032(4) 0.0308(12) Uani 1 1 d .
H16 H -0.2054 0.6234 -0.2 0.037 Uiso 1 1 calc R
C2 C 0.0353(5) 0.4599(3) 0.3302(5) 0.0259(12) Uani 1 1 d .
H2 H 0.1092 0.4474 0.3904 0.031 Uiso 1 1 calc R
C10 C -0.2673(5) 0.7066(3) 0.0311(5) 0.0323(13) Uani 1 1 d .
H10 H -0.216 0.7473 0.0652 0.039 Uiso 1 1 calc R
C28 C 0.2599(5) 0.5861(3) 0.5211(5) 0.0314(13) Uani 1 1 d .
H28 H 0.1841 0.5676 0.5281 0.038 Uiso 1 1 calc R
C35 C 0.0165(6) 0.4199(3) -0.1784(5) 0.0371(14) Uani 1 1 d .
H35 H -0.0663 0.4148 -0.2276 0.044 Uiso 1 1 calc R
C23 C -0.1709(5) 0.7375(3) 0.3972(5) 0.0316(13) Uani 1 1 d .
H23 H -0.2584 0.7353 0.372 0.038 Uiso 1 1 calc R
C11 C -0.3946(5) 0.7136(3) 0.0005(5) 0.0400(15) Uani 1 1 d .
H11 H -0.4296 0.7591 0.0146 0.048 Uiso 1 1 calc R
C25 C 0.0166(6) 0.7905(3) 0.5208(5) 0.0344(14) Uani 1 1 d .
H25 H 0.0587 0.8238 0.5819 0.041 Uiso 1 1 calc R
C15 C -0.0245(5) 0.6185(3) -0.0964(4) 0.0235(11) Uani 1 1 d .
C44 C 0.3562(5) 0.4524(3) 0.3642(5) 0.0281(12) Uani 1 1 d .
H44 H 0.3628 0.5034 0.3849 0.034 Uiso 1 1 calc R
C46 C 0.3028(6) 0.9463(4) 0.5863(6) 0.0473(17) Uani 1 1 d .
C47 C 0.2349(7) 0.9465(4) 0.4587(6) 0.061(2) Uani 1 1 d .
H47A H 0.2023 0.8969 0.4344 0.091 Uiso 1 1 calc R
H47B H 0.2905 0.961 0.4131 0.091 Uiso 1 1 calc R
H47C H 0.1664 0.9818 0.4436 0.091 Uiso 1 1 calc R
C3 C -0.0500(5) 0.5140(3) 0.3390(4) 0.0253(12) Uani 1 1 d .
H3 H -0.0452 0.5436 0.4069 0.03 Uiso 1 1 calc R
C4 C -0.1461(5) 0.5167(3) 0.2273(5) 0.0258(12) Uani 1 1 d .
H4 H -0.2153 0.5488 0.207 0.031 Uiso 1 1 calc R
C41 C 0.3443(6) 0.3054(3) 0.3048(6) 0.0403(15) Uani 1 1 d .
H41 H 0.3399 0.2545 0.284 0.048 Uiso 1 1 calc R
C14 C -0.2942(5) 0.5814(3) -0.0403(4) 0.0280(12) Uani 1 1 d .
H14 H -0.2607 0.5355 -0.0548 0.034 Uiso 1 1 calc R
C9 C -0.2144(4) 0.6397(3) 0.0117(4) 0.0229(11) Uani 1 1 d .
C38 C 0.2572(5) 0.4326(3) -0.0343(5) 0.0342(13) Uani 1 1 d .
H38 H 0.3401 0.4356 0.0152 0.041 Uiso 1 1 calc R
C48 C 0.3589(6) 0.8697(4) 0.7599(5) 0.0501(17) Uani 1 1 d .
H48A H 0.3443 0.9125 0.8063 0.06 Uiso 1 1 calc R
H48B H 0.4487 0.8654 0.7721 0.06 Uiso 1 1 calc R
C5 C -0.1177(5) 0.4624(3) 0.1538(4) 0.0245(11) Uani 1 1 d .
H5 H -0.1659 0.4514 0.0746 0.029 Uiso 1 1 calc R
C39 C 0.2828(4) 0.4320(3) 0.2546(5) 0.0232(11) Uani 1 1 d .
C18 C 0.0180(6) 0.6226(4) -0.3190(5) 0.0424(15) Uani 1 1 d .
H18 H 0.0327 0.6238 -0.3943 0.051 Uiso 1 1 calc R
C6 C 0.0210(4) 0.7176(2) 0.1022(4) 0.0213(11) Uani 1 1 d .
H6 H -0.0367 0.7426 0.1395 0.026 Uiso 1 1 calc R
C21 C 0.0249(5) 0.6954(3) 0.3792(4) 0.0216(11) Uani 1 1 d .
C37 C 0.2323(6) 0.4039(4) -0.1462(5) 0.0462(17) Uani 1 1 d .
H37 H 0.2982 0.3882 -0.1747 0.055 Uiso 1 1 calc R
C20 C 0.0941(5) 0.6168(3) -0.1068(5) 0.0292(12) Uani 1 1 d .
H20 H 0.1622 0.6141 -0.0365 0.035 Uiso 1 1 calc R
C43 C 0.4214(5) 0.4013(3) 0.4462(5) 0.0339(13) Uani 1 1 d .
H43 H 0.4699 0.4166 0.5232 0.041 Uiso 1 1 calc R
C7 C 0.1432(4) 0.7077(3) 0.2012(4) 0.0227(11) Uani 1 1 d .
H7A H 0.1696 0.755 0.2432 0.027 Uiso 1 1 calc R
H7B H 0.2085 0.6905 0.1674 0.027 Uiso 1 1 calc R
C49 C 0.3119(8) 0.8016(5) 0.7995(7) 0.079(3) Uani 1 1 d .
H49A H 0.354 0.7936 0.8844 0.118 Uiso 1 1 calc R
H49B H 0.3275 0.7595 0.7537 0.118 Uiso 1 1 calc R
H49C H 0.223 0.8064 0.787 0.118 Uiso 1 1 calc R
C1 C -0.0082(5) 0.4272(3) 0.2149(5) 0.0257(12) Uani 1 1 d .
H1 H 0.0306 0.3883 0.1853 0.031 Uiso 1 1 calc R
C17 C -0.1009(6) 0.6246(4) -0.3110(5) 0.0439(16) Uani 1 1 d .
H17 H -0.1684 0.6276 -0.3817 0.053 Uiso 1 1 calc R
C45 C 0.4079(5) 0.5621(3) 0.1491(6) 0.0395(15) Uani 1 1 d .
H45A H 0.4449 0.6114 0.1554 0.059 Uiso 1 1 calc R
H45B H 0.4045 0.5403 0.0719 0.059 Uiso 1 1 calc R
H45C H 0.4581 0.5306 0.2132 0.059 Uiso 1 1 calc R

loop_
_atom_site_aniso_label
_atom_site_aniso_U_11
_atom_site_aniso_U_22
_atom_site_aniso_U_33
_atom_site_aniso_U_23
_atom_site_aniso_U_13
_atom_site_aniso_U_12
Fe1 0.0195(4) 0.0148(3) 0.0165(3) 0.0011(3) 0.0058(3) -0.0017(3)
P2 0.0214(7) 0.0162(7) 0.0178(6) -0.0002(5) 0.0041(5) -0.0005(5)
P1 0.0219(7) 0.0167(6) 0.0171(6) 0.0020(5) 0.0051(5) 0.0004(5)
P3 0.0211(7) 0.0153(6) 0.0218(7) 0.0005(5) 0.0062(5) 0.0004(5)
P4 0.0328(9) 0.0355(9) 0.0319(8) 0.0014(7) 0.0029(6) -0.0091(7)
O1 0.0198(19) 0.0257(19) 0.0250(19) -0.0006(15) 0.0061(14) -0.0025(14)
F4 0.046(2) 0.082(3) 0.060(3) 0.014(2) -0.0018(19) 0.011(2)
F6 0.116(4) 0.043(2) 0.048(2) -0.0081(19) 0.007(2) -0.038(2)
F1 0.079(3) 0.077(3) 0.051(2) 0.005(2) 0.027(2) -0.030(2)
F3 0.055(2) 0.049(2) 0.039(2) -0.0006(17) 0.0169(17) -0.0146(18)
O2 0.039(3) 0.059(3) 0.044(3) -0.013(2) -0.004(2) 0.006(2)
F2 0.036(2) 0.105(4) 0.092(3) 0.045(3) 0.008(2) 0.004(2)
C42 0.034(4) 0.032(3) 0.049(4) 0.013(3) 0.002(3) 0.004(3)
F5 0.091(3) 0.048(2) 0.062(3) -0.019(2) 0.042(2) -0.022(2)
C34 0.036(3) 0.023(3) 0.021(3) 0.003(2) 0.007(2) 0.007(2)
C12 0.020(3) 0.049(4) 0.040(4) 0.014(3) 0.007(3) 0.004(3)
C26 0.037(3) 0.033(3) 0.018(3) -0.009(2) 0.003(2) 0.004(3)
O3 0.047(3) 0.075(4) 0.078(4) -0.021(3) 0.022(3) -0.011(3)
C33 0.020(3) 0.016(2) 0.029(3) 0.002(2) 0.006(2) 0.002(2)
C30 0.047(4) 0.036(4) 0.027(3) -0.003(3) -0.012(3) 0.005(3)
C19 0.046(4) 0.037(3) 0.036(3) 0.006(3) 0.024(3) 0.011(3)
C36 0.069(5) 0.037(4) 0.029(3) -0.009(3) 0.017(3) 0.009(3)
C13 0.018(3) 0.039(3) 0.033(3) 0.000(3) 0.000(2) 0.002(2)
C31 0.023(3) 0.029(3) 0.058(4) -0.009(3) -0.005(3) -0.002(3)
C32 0.022(3) 0.022(3) 0.034(3) -0.001(2) 0.003(2) -0.002(2)
C40 0.028(3) 0.028(3) 0.034(3) -0.003(3) -0.003(2) 0.004(3)
C29 0.035(4) 0.037(3) 0.025(3) 0.002(2) -0.004(3) 0.004(3)
C27 0.033(3) 0.009(2) 0.026(3) -0.005(2) 0.004(2) 0.005(2)
C8 0.043(4) 0.024(3) 0.029(3) 0.003(2) 0.012(3) 0.002(2)
C22 0.030(3) 0.030(3) 0.018(3) -0.001(2) 0.008(2) -0.005(2)
C24 0.051(4) 0.023(3) 0.044(4) 0.002(3) 0.030(3) 0.011(3)
C16 0.034(3) 0.032(3) 0.025(3) 0.002(2) 0.006(2) 0.005(3)
C2 0.030(3) 0.020(3) 0.027(3) 0.008(2) 0.008(2) 0.000(2)
C10 0.024(3) 0.023(3) 0.047(4) -0.002(3) 0.006(3) 0.001(2)
C28 0.039(4) 0.030(3) 0.025(3) -0.004(2) 0.010(2) 0.002(3)
C35 0.048(4) 0.039(4) 0.022(3) -0.005(3) 0.006(3) -0.001(3)
C23 0.028(3) 0.027(3) 0.041(3) 0.002(3) 0.014(3) 0.005(2)
C11 0.028(3) 0.040(4) 0.050(4) 0.003(3) 0.009(3) 0.014(3)
C25 0.044(4) 0.029(3) 0.026(3) -0.009(3) 0.004(3) 0.002(3)
C15 0.036(3) 0.013(3) 0.021(3) 0.005(2) 0.008(2) 0.003(2)
C44 0.031(3) 0.027(3) 0.026(3) 0.002(2) 0.008(2) 0.002(2)
C46 0.037(4) 0.044(4) 0.065(5) -0.016(4) 0.022(3) -0.007(3)
C47 0.062(5) 0.076(5) 0.042(4) -0.003(4) 0.012(3) -0.006(4)
C3 0.028(3) 0.026(3) 0.025(3) 0.004(2) 0.012(2) -0.004(2)
C4 0.031(3) 0.019(3) 0.034(3) 0.007(2) 0.019(2) -0.005(2)
C41 0.044(4) 0.022(3) 0.048(4) 0.003(3) 0.003(3) 0.000(3)
C14 0.037(3) 0.024(3) 0.022(3) 0.008(2) 0.008(2) 0.004(2)
C9 0.028(3) 0.022(3) 0.019(3) 0.004(2) 0.007(2) -0.001(2)
C38 0.032(3) 0.042(4) 0.030(3) -0.006(3) 0.011(2) 0.007(3)
C48 0.041(4) 0.071(5) 0.033(4) -0.001(3) 0.001(3) 0.017(3)
C5 0.024(3) 0.031(3) 0.019(3) 0.002(2) 0.008(2) -0.009(2)
C39 0.021(3) 0.015(3) 0.036(3) -0.001(2) 0.012(2) 0.001(2)
C18 0.061(4) 0.046(4) 0.026(3) 0.010(3) 0.023(3) 0.008(3)
C6 0.028(3) 0.010(2) 0.026(3) 0.003(2) 0.009(2) 0.001(2)
C21 0.033(3) 0.017(3) 0.018(3) 0.002(2) 0.011(2) 0.007(2)
C37 0.063(5) 0.046(4) 0.039(4) -0.005(3) 0.028(3) 0.012(3)
C20 0.026(3) 0.033(3) 0.028(3) 0.008(2) 0.007(2) 0.003(2)
C43 0.033(3) 0.030(3) 0.033(3) 0.008(3) 0.002(3) 0.009(3)
C7 0.022(3) 0.023(3) 0.022(3) 0.001(2) 0.004(2) 0.002(2)
C49 0.082(6) 0.077(6) 0.054(5) 0.007(4) -0.015(4) 0.035(5)
C1 0.028(3) 0.017(3) 0.037(3) 0.000(2) 0.017(2) -0.006(2)
C17 0.061(4) 0.048(4) 0.020(3) 0.006(3) 0.007(3) 0.001(3)
C45 0.017(3) 0.043(4) 0.063(4) 0.004(3) 0.019(3) -0.006(2)

loop_
_atom_type_symbol
_atom_type_description
_atom_type_scat_dispersion_real
_atom_type_scat_dispersion_imag
_atom_type_scat_source
C C 0.0033 0.0016 'International Tables Vol C Tables 4.2.6.8 and 6.1.1.4'
H H 0 0 'International Tables Vol C Tables 4.2.6.8 and 6.1.1.4'
F F 0.0171 0.0103 'International Tables Vol C Tables 4.2.6.8 and 6.1.1.4'
Fe Fe 0.3463 0.8444 'International Tables Vol C Tables 4.2.6.8 and 6.1.1.4'
O O 0.0106 0.006 'International Tables Vol C Tables 4.2.6.8 and 6.1.1.4'
P P 0.1023 0.0942 'International Tables Vol C Tables 4.2.6.8 and 6.1.1.4'

loop_
_geom_angle_atom_site_label_1
_geom_angle_atom_site_label_2
_geom_angle_atom_site_label_3
_geom_angle
C2 Fe1 C5 65.7(2)
C2 Fe1 C1 39.7(2)
C5 Fe1 C1 38.63(19)
C2 Fe1 C4 66.3(2)
C5 Fe1 C4 39.15(19)
C1 Fe1 C4 65.78(19)
C2 Fe1 C3 38.99(19)
C5 Fe1 C3 65.69(19)
C1 Fe1 C3 65.74(19)
C4 Fe1 C3 39.85(19)
C2 Fe1 P3 95.06(15)
C5 Fe1 P3 111.09(15)
C1 Fe1 P3 83.74(14)
C4 Fe1 P3 148.72(14)
C3 Fe1 P3 133.03(15)
C2 Fe1 P2 104.32(15)
C5 Fe1 P2 151.48(14)
C1 Fe1 P2 143.35(15)
C4 Fe1 P2 112.47(14)
C3 Fe1 P2 89.57(15)
P3 Fe1 P2 96.00(6)
C2 Fe1 P1 162.85(15)
C5 Fe1 P1 99.98(15)
C1 Fe1 P1 132.69(15)
C4 Fe1 P1 96.66(15)
C3 Fe1 P1 127.77(15)
P3 Fe1 P1 99.20(5)
P2 Fe1 P1 83.69(5)
C7 P2 C27 106.8(2)
C7 P2 C21 100.0(2)
C27 P2 C21 101.0(2)
C7 P2 Fe1 109.50(17)
C27 P2 Fe1 119.26(16)
C21 P2 Fe1 118.05(17)
C9 P1 C15 101.1(2)
C9 P1 C6 103.7(2)
C15 P1 C6 100.6(2)
C9 P1 Fe1 114.25(15)
C15 P1 Fe1 125.13(16)
C6 P1 Fe1 109.50(16)
O1 P3 C33 106.27(19)
O1 P3 C39 103.0(2)
C33 P3 C39 102.0(2)
O1 P3 Fe1 111.59(13)
C33 P3 Fe1 116.95(16)
C39 P3 Fe1 115.64(16)
F6 P4 F5 179.7(2)
F6 P4 F4 90.3(3)
F5 P4 F4 89.7(2)
F6 P4 F2 90.4(3)
F5 P4 F2 89.5(3)
F4 P4 F2 179.3(3)
F6 P4 F1 89.4(2)
F5 P4 F1 90.9(2)
F4 P4 F1 90.0(2)
F2 P4 F1 89.9(2)
F6 P4 F3 90.1(2)
F5 P4 F3 89.6(2)
F4 P4 F3 90.5(2)
F2 P4 F3 89.6(2)
F1 P4 F3 179.3(2)
C45 O1 P3 127.6(3)
C46 O2 C48 118.2(5)
C41 C42 C43 120.4(6)
C41 C42 H42 119.8
C43 C42 H42 119.8
C35 C34 C33 121.1(5)
C35 C34 H34 119.5
C33 C34 H34 119.5
C11 C12 C13 118.9(5)
C11 C12 H12 120.5
C13 C12 H12 120.5
C21 C26 C25 121.6(5)
C21 C26 H26 119.2
C25 C26 H26 119.2
C34 C33 C38 117.8(5)
C34 C33 P3 119.2(4)
C38 C33 P3 122.9(4)
C31 C30 C29 121.0(5)
C31 C30 H30 119.5
C29 C30 H30 119.5
C20 C19 C18 120.4(5)
C20 C19 H19 119.8
C18 C19 H19 119.8
C35 C36 C37 120.1(6)
C35 C36 H36 120
C37 C36 H36 120
C14 C13 C12 121.0(5)
C14 C13 H13 119.5
C12 C13 H13 119.5
C30 C31 C32 121.3(6)
C30 C31 H31 119.3
C32 C31 H31 119.3
C27 C32 C31 118.1(5)
C27 C32 H32 121
C31 C32 H32 121
C41 C40 C39 119.9(5)
C41 C40 H40 120.1
C39 C40 H40 120.1
C30 C29 C28 118.7(6)
C30 C29 H29 120.7
C28 C29 H29 120.7
C28 C27 C32 119.3(5)
C28 C27 P2 119.0(4)
C32 C27 P2 121.4(4)
C6 C8 H8A 109.5
C6 C8 H8B 109.5
H8A C8 H8B 109.5
C6 C8 H8C 109.5
H8A C8 H8C 109.5
H8B C8 H8C 109.5
C23 C22 C21 120.6(5)
C23 C22 H22 119.7
C21 C22 H22 119.7
C25 C24 C23 119.8(5)
C25 C24 H24 120.1
C23 C24 H24 120.1
C17 C16 C15 120.9(5)
C17 C16 H16 119.6
C15 C16 H16 119.6
C3 C2 C1 108.0(5)
C3 C2 Fe1 71.2(3)
C1 C2 Fe1 70.6(3)
C3 C2 H2 126
C1 C2 H2 126
Fe1 C2 H2 123.8
C11 C10 C9 120.1(5)
C11 C10 H10 119.9
C9 C10 H10 119.9
C27 C28 C29 121.6(5)
C27 C28 H28 119.2
C29 C28 H28 119.2
C36 C35 C34 120.0(6)
C36 C35 H35 120
C34 C35 H35 120
C24 C23 C22 120.0(5)
C24 C23 H23 120
C22 C23 H23 120
C12 C11 C10 121.2(5)
C12 C11 H11 119.4
C10 C11 H11 119.4
C24 C25 C26 119.6(5)
C24 C25 H25 120.2
C26 C25 H25 120.2
C20 C15 C16 117.0(4)
C20 C15 P1 119.9(4)
C16 C15 P1 122.9(4)
C39 C44 C43 121.9(5)
C39 C44 H44 119
C43 C44 H44 119
O3 C46 O2 122.5(7)
O3 C46 C47 126.4(7)
O2 C46 C47 111.0(6)
C46 C47 H47A 109.5
C46 C47 H47B 109.5
H47A C47 H47B 109.5
C46 C47 H47C 109.5
H47A C47 H47C 109.5
H47B C47 H47C 109.5
C2 C3 C4 108.0(5)
C2 C3 Fe1 69.9(3)
C4 C3 Fe1 69.9(3)
C2 C3 H3 126
C4 C3 H3 126
Fe1 C3 H3 125.8
C5 C4 C3 106.7(5)
C5 C4 Fe1 70.2(3)
C3 C4 Fe1 70.2(3)
C5 C4 H4 126.6
C3 C4 H4 126.6
Fe1 C4 H4 124.5
C42 C41 C40 120.3(5)
C42 C41 H41 119.8
C40 C41 H41 119.8
C13 C14 C9 120.9(5)
C13 C14 H14 119.5
C9 C14 H14 119.5
C10 C9 C14 117.8(5)
C10 C9 P1 123.7(4)
C14 C9 P1 118.5(4)
C37 C38 C33 120.6(6)
C37 C38 H38 119.7
C33 C38 H38 119.7
O2 C48 C49 108.0(6)
O2 C48 H48A 110.1
C49 C48 H48A 110.1
O2 C48 H48B 110.1
C49 C48 H48B 110.1
H48A C48 H48B 108.4
C1 C5 C4 109.5(5)
C1 C5 Fe1 70.9(3)
C4 C5 Fe1 70.6(3)
C1 C5 H5 125.2
C4 C5 H5 125.2
Fe1 C5 H5 124.8
C44 C39 C40 118.4(5)
C44 C39 P3 119.9(4)
C40 C39 P3 121.6(4)
C17 C18 C19 118.6(5)
C17 C18 H18 120.7
C19 C18 H18 120.7
C8 C6 C7 112.5(4)
C8 C6 P1 115.3(3)
C7 C6 P1 109.1(3)
C8 C6 H6 106.4
C7 C6 H6 106.4
P1 C6 H6 106.4
C26 C21 C22 118.3(4)
C26 C21 P2 120.5(4)
C22 C21 P2 120.9(4)
C38 C37 C36 120.4(5)
C38 C37 H37 119.8
C36 C37 H37 119.8
C19 C20 C15 122.0(5)
C19 C20 H20 119
C15 C20 H20 119
C44 C43 C42 118.9(5)
C44 C43 H43 120.5
C42 C43 H43 120.5
C6 C7 P2 106.4(3)
C6 C7 H7A 110.4
P2 C7 H7A 110.4
C6 C7 H7B 110.4
P2 C7 H7B 110.4
H7A C7 H7B 108.6
C48 C49 H49A 109.5
C48 C49 H49B 109.5
H49A C49 H49B 109.5
C48 C49 H49C 109.5
H49A C49 H49C 109.5
H49B C49 H49C 109.5
C5 C1 C2 107.7(4)
C5 C1 Fe1 70.5(3)
C2 C1 Fe1 69.7(3)
C5 C1 H1 126.1
C2 C1 H1 126.1
Fe1 C1 H1 125.4
C16 C17 C18 121.1(6)
C16 C17 H17 119.5
C18 C17 H17 119.5
O1 C45 H45A 109.5
O1 C45 H45B 109.5
H45A C45 H45B 109.5
O1 C45 H45C 109.5
H45A C45 H45C 109.5
H45B C45 H45C 109.5

loop_
_geom_bond_atom_site_label_1
_geom_bond_atom_site_label_2
_geom_bond_distance
Fe1 C2 2.093(5)
Fe1 C5 2.100(5)
Fe1 C1 2.106(5)
Fe1 C4 2.105(5)
Fe1 C3 2.110(5)
Fe1 P3 2.2038(15)
Fe1 P2 2.2179(15)
Fe1 P1 2.2645(14)
P2 C7 1.817(5)
P2 C27 1.823(5)
P2 C21 1.858(5)
P1 C9 1.836(5)
P1 C15 1.841(5)
P1 C6 1.886(5)
P3 O1 1.612(3)
P3 C33 1.830(5)
P3 C39 1.839(5)
P4 F6 1.578(4)
P4 F5 1.579(4)
P4 F4 1.580(4)
P4 F2 1.584(4)
P4 F1 1.591(4)
P4 F3 1.605(3)
O1 C45 1.439(6)
O2 C46 1.348(8)
O2 C48 1.440(7)
C42 C41 1.358(8)
C42 C43 1.388(8)
C42 H42 0.95
C34 C35 1.382(7)
C34 C33 1.393(7)
C34 H34 0.95
C12 C11 1.372(8)
C12 C13 1.387(8)
C12 H12 0.95
C26 C21 1.373(7)
C26 C25 1.396(7)
C26 H26 0.95
O3 C46 1.202(8)
C33 C38 1.404(7)
C30 C31 1.356(8)
C30 C29 1.369(8)
C30 H30 0.95
C19 C20 1.361(7)
C19 C18 1.391(8)
C19 H19 0.95
C36 C35 1.364(8)
C36 C37 1.388(9)
C36 H36 0.95
C13 C14 1.364(7)
C13 H13 0.95
C31 C32 1.409(8)
C31 H31 0.95
C32 C27 1.389(7)
C32 H32 0.95
C40 C41 1.388(8)
C40 C39 1.404(7)
C40 H40 0.95
C29 C28 1.386(8)
C29 H29 0.95
C27 C28 1.387(7)
C8 C6 1.522(6)
C8 H8A 0.98
C8 H8B 0.98
C8 H8C 0.98
C22 C23 1.391(7)
C22 C21 1.394(7)
C22 H22 0.95
C24 C25 1.377(8)
C24 C23 1.388(8)
C24 H24 0.95
C16 C17 1.365(7)
C16 C15 1.411(7)
C16 H16 0.95
C2 C3 1.402(7)
C2 C1 1.426(7)
C2 H2 0.95
C10 C11 1.388(7)
C10 C9 1.400(7)
C10 H10 0.95
C28 H28 0.95
C35 H35 0.95
C23 H23 0.95
C11 H11 0.95
C25 H25 0.95
C15 C20 1.389(7)
C44 C39 1.361(7)
C44 C43 1.381(7)
C44 H44 0.95
C46 C47 1.468(9)
C47 H47A 0.98
C47 H47B 0.98
C47 H47C 0.98
C3 C4 1.436(7)
C3 H3 0.95
C4 C5 1.409(7)
C4 H4 0.95
C41 H41 0.95
C14 C9 1.407(7)
C14 H14 0.95
C38 C37 1.364(8)
C38 H38 0.95
C48 C49 1.472(11)
C48 H48A 0.99
C48 H48B 0.99
C5 C1 1.391(7)
C5 H5 0.95
C18 C17 1.382(8)
C18 H18 0.95
C6 C7 1.533(7)
C6 H6 1
C37 H37 0.95
C20 H20 0.95
C43 H43 0.95
C7 H7A 0.99
C7 H7B 0.99
C49 H49A 0.98
C49 H49B 0.98
C49 H49C 0.98
C1 H1 0.95
C17 H17 0.95
C45 H45A 0.98
C45 H45B 0.98
C45 H45C 0.98

loop_
_geom_torsion_atom_site_label_1
_geom_torsion_atom_site_label_2
_geom_torsion_atom_site_label_3
_geom_torsion_atom_site_label_4
_geom_torsion
C2 Fe1 P2 C7 167.8(2)
C5 Fe1 P2 C7 -126.9(4)
C1 Fe1 P2 C7 158.6(3)
C4 Fe1 P2 C7 -122.2(2)
C3 Fe1 P2 C7 -155.7(2)
P3 Fe1 P2 C7 71.03(17)
P1 Fe1 P2 C7 -27.60(17)
C2 Fe1 P2 C27 44.4(2)
C5 Fe1 P2 C27 109.7(4)
C1 Fe1 P2 C27 35.2(3)
C4 Fe1 P2 C27 114.4(2)
C3 Fe1 P2 C27 80.9(2)
P3 Fe1 P2 C27 -52.38(19)
P1 Fe1 P2 C27 -151.01(19)
C2 Fe1 P2 C21 -78.8(2)
C5 Fe1 P2 C21 -13.5(4)
C1 Fe1 P2 C21 -88.0(3)
C4 Fe1 P2 C21 -8.8(2)
C3 Fe1 P2 C21 -42.3(2)
P3 Fe1 P2 C21 -175.56(18)
P1 Fe1 P2 C21 85.81(18)
C2 Fe1 P1 C9 7.4(6)
C5 Fe1 P1 C9 39.8(2)
C1 Fe1 P1 C9 63.3(3)
C4 Fe1 P1 C9 0.4(2)
C3 Fe1 P1 C9 -27.1(3)
P3 Fe1 P1 C9 153.29(18)
P2 Fe1 P1 C9 -111.62(18)
C2 Fe1 P1 C15 -117.6(5)
C5 Fe1 P1 C15 -85.3(3)
C1 Fe1 P1 C15 -61.7(3)
C4 Fe1 P1 C15 -124.7(2)
C3 Fe1 P1 C15 -152.2(3)
P3 Fe1 P1 C15 28.2(2)
P2 Fe1 P1 C15 123.3(2)
C2 Fe1 P1 C6 123.2(5)
C5 Fe1 P1 C6 155.6(2)
C1 Fe1 P1 C6 179.1(2)
C4 Fe1 P1 C6 116.1(2)
C3 Fe1 P1 C6 88.7(2)
P3 Fe1 P1 C6 -90.92(17)
P2 Fe1 P1 C6 4.16(16)
C2 Fe1 P3 O1 -127.9(2)
C5 Fe1 P3 O1 166.2(2)
C1 Fe1 P3 O1 -166.0(2)
C4 Fe1 P3 O1 -178.8(3)
C3 Fe1 P3 O1 -117.9(2)
P2 Fe1 P3 O1 -22.88(15)
P1 Fe1 P3 O1 61.67(15)
C2 Fe1 P3 C33 109.5(2)
C5 Fe1 P3 C33 43.6(2)
C1 Fe1 P3 C33 71.4(2)
C4 Fe1 P3 C33 58.6(4)
C3 Fe1 P3 C33 119.5(3)
P2 Fe1 P3 C33 -145.51(18)
P1 Fe1 P3 C33 -60.95(18)
C2 Fe1 P3 C39 -10.7(2)
C5 Fe1 P3 C39 -76.6(2)
C1 Fe1 P3 C39 -48.8(2)
C4 Fe1 P3 C39 -61.6(4)
C3 Fe1 P3 C39 -0.7(3)
P2 Fe1 P3 C39 94.34(18)
P1 Fe1 P3 C39 178.89(18)
C33 P3 O1 C45 -59.8(5)
C39 P3 O1 C45 47.0(5)
Fe1 P3 O1 C45 171.7(4)
C35 C34 C33 C38 -0.9(8)
C35 C34 C33 P3 177.4(4)
O1 P3 C33 C34 -125.8(4)
C39 P3 C33 C34 126.7(4)
Fe1 P3 C33 C34 -0.5(5)
O1 P3 C33 C38 52.4(5)
C39 P3 C33 C38 -55.1(5)
Fe1 P3 C33 C38 177.7(4)
C11 C12 C13 C14 0.7(8)
C29 C30 C31 C32 0.0(9)
C30 C31 C32 C27 -1.0(8)
C31 C30 C29 C28 1.4(9)
C31 C32 C27 C28 0.6(7)
C31 C32 C27 P2 -173.9(4)
C7 P2 C27 C28 170.6(4)
C21 P2 C27 C28 66.5(4)
Fe1 P2 C27 C28 -64.7(4)
C7 P2 C27 C32 -14.8(5)
C21 P2 C27 C32 -118.9(4)
Fe1 P2 C27 C32 109.9(4)
C5 Fe1 C2 C3 -80.7(3)
C1 Fe1 C2 C3 -117.8(4)
C4 Fe1 C2 C3 -37.7(3)
P3 Fe1 C2 C3 168.4(3)
P2 Fe1 C2 C3 70.9(3)
P1 Fe1 C2 C3 -45.4(7)
C5 Fe1 C2 C1 37.0(3)
C4 Fe1 C2 C1 80.0(3)
C3 Fe1 C2 C1 117.8(4)
P3 Fe1 C2 C1 -73.9(3)
P2 Fe1 C2 C1 -171.4(3)
P1 Fe1 C2 C1 72.3(6)
C32 C27 C28 C29 0.7(8)
P2 C27 C28 C29 175.4(4)
C30 C29 C28 C27 -1.7(8)
C37 C36 C35 C34 0.9(9)
C33 C34 C35 C36 -0.5(9)
C25 C24 C23 C22 2.0(8)
C21 C22 C23 C24 -0.6(8)
C13 C12 C11 C10 -0.3(9)
C9 C10 C11 C12 -0.4(9)
C23 C24 C25 C26 -0.5(8)
C21 C26 C25 C24 -2.5(8)
C17 C16 C15 C20 -0.3(8)
C17 C16 C15 P1 174.3(4)
C9 P1 C15 C20 171.2(4)
C6 P1 C15 C20 64.8(4)
Fe1 P1 C15 C20 -58.3(5)
C9 P1 C15 C16 -3.3(5)
C6 P1 C15 C16 -109.7(5)
Fe1 P1 C15 C16 127.2(4)
C48 O2 C46 O3 -4.4(9)
C48 O2 C46 C47 178.6(5)
C1 C2 C3 C4 -1.6(5)
Fe1 C2 C3 C4 59.7(3)
C1 C2 C3 Fe1 -61.4(3)
C5 Fe1 C3 C2 80.9(3)
C1 Fe1 C3 C2 38.3(3)
C4 Fe1 C3 C2 119.0(4)
P3 Fe1 C3 C2 -15.9(4)
P2 Fe1 C3 C2 -113.7(3)
P1 Fe1 C3 C2 164.6(3)
C2 Fe1 C3 C4 -119.0(4)
C5 Fe1 C3 C4 -38.1(3)
C1 Fe1 C3 C4 -80.7(3)
P3 Fe1 C3 C4 -134.9(2)
P2 Fe1 C3 C4 127.3(3)
P1 Fe1 C3 C4 45.6(3)
C2 C3 C4 C5 1.4(5)
Fe1 C3 C4 C5 61.1(3)
C2 C3 C4 Fe1 -59.7(3)
C2 Fe1 C4 C5 -80.1(3)
C1 Fe1 C4 C5 -36.5(3)
C3 Fe1 C4 C5 -117.0(4)
P3 Fe1 C4 C5 -22.5(5)
P2 Fe1 C4 C5 -176.5(3)
P1 Fe1 C4 C5 97.6(3)
C2 Fe1 C4 C3 36.9(3)
C5 Fe1 C4 C3 117.0(4)
C1 Fe1 C4 C3 80.5(3)
P3 Fe1 C4 C3 94.5(4)
P2 Fe1 C4 C3 -59.4(3)
P1 Fe1 C4 C3 -145.3(3)
C43 C42 C41 C40 0.5(9)
C39 C40 C41 C42 -1.4(9)
C12 C13 C14 C9 -0.3(8)
C11 C10 C9 C14 0.7(8)
C11 C10 C9 P1 -178.6(4)
C13 C14 C9 C10 -0.4(7)
C13 C14 C9 P1 179.0(4)
C15 P1 C9 C10 -110.2(4)
C6 P1 C9 C10 -6.3(5)
Fe1 P1 C9 C10 112.8(4)
C15 P1 C9 C14 70.5(4)
C6 P1 C9 C14 174.4(4)
Fe1 P1 C9 C14 -66.5(4)
C34 C33 C38 C37 1.9(8)
P3 C33 C38 C37 -176.3(5)
C46 O2 C48 C49 165.8(6)
C3 C4 C5 C1 -0.6(5)
Fe1 C4 C5 C1 60.5(3)
C3 C4 C5 Fe1 -61.1(3)
C2 Fe1 C5 C1 -38.0(3)
C4 Fe1 C5 C1 -119.8(4)
C3 Fe1 C5 C1 -81.0(3)
P3 Fe1 C5 C1 48.0(3)
P2 Fe1 C5 C1 -112.9(3)
P1 Fe1 C5 C1 151.9(3)
C2 Fe1 C5 C4 81.7(3)
C1 Fe1 C5 C4 119.8(4)
C3 Fe1 C5 C4 38.8(3)
P3 Fe1 C5 C4 167.7(3)
P2 Fe1 C5 C4 6.9(5)
P1 Fe1 C5 C4 -88.3(3)
C43 C44 C39 C40 -3.0(8)
C43 C44 C39 P3 175.0(4)
C41 C40 C39 C44 2.6(8)
C41 C40 C39 P3 -175.4(4)
O1 P3 C39 C44 47.9(4)
C33 P3 C39 C44 157.9(4)
Fe1 P3 C39 C44 -74.1(4)
O1 P3 C39 C40 -134.2(4)
C33 P3 C39 C40 -24.2(5)
Fe1 P3 C39 C40 103.8(4)
C20 C19 C18 C17 0.3(9)
C9 P1 C6 C8 -85.5(4)
C15 P1 C6 C8 18.8(4)
Fe1 P1 C6 C8 152.2(3)
C9 P1 C6 C7 146.8(3)
C15 P1 C6 C7 -108.9(3)
Fe1 P1 C6 C7 24.4(3)
C25 C26 C21 C22 3.9(8)
C25 C26 C21 P2 178.2(4)
C23 C22 C21 C26 -2.3(7)
C23 C22 C21 P2 -176.6(4)
C7 P2 C21 C26 -76.2(4)
C27 P2 C21 C26 33.3(5)
Fe1 P2 C21 C26 165.3(4)
C7 P2 C21 C22 97.9(4)
C27 P2 C21 C22 -152.6(4)
Fe1 P2 C21 C22 -20.6(4)
C33 C38 C37 C36 -1.5(9)
C35 C36 C37 C38 0.1(10)
C18 C19 C20 C15 -0.1(9)
C16 C15 C20 C19 0.1(8)
P1 C15 C20 C19 -174.7(4)
C39 C44 C43 C42 2.2(8)
C41 C42 C43 C44 -0.9(9)
C8 C6 C7 P2 -174.6(3)
P1 C6 C7 P2 -45.3(4)
C27 P2 C7 C6 -179.4(3)
C21 P2 C7 C6 -74.6(4)
Fe1 P2 C7 C6 50.1(3)
C4 C5 C1 C2 -0.4(5)
Fe1 C5 C1 C2 59.9(3)
C4 C5 C1 Fe1 -60.3(3)
C3 C2 C1 C5 1.3(5)
Fe1 C2 C1 C5 -60.4(3)
C3 C2 C1 Fe1 61.7(3)
C2 Fe1 C1 C5 118.5(4)
C4 Fe1 C1 C5 36.9(3)
C3 Fe1 C1 C5 80.8(3)
P3 Fe1 C1 C5 -135.8(3)
P2 Fe1 C1 C5 132.5(3)
P1 Fe1 C1 C5 -39.1(3)
C5 Fe1 C1 C2 -118.5(4)
C4 Fe1 C1 C2 -81.5(3)
C3 Fe1 C1 C2 -37.6(3)
P3 Fe1 C1 C2 105.7(3)
P2 Fe1 C1 C2 14.1(4)
P1 Fe1 C1 C2 -157.5(2)
C15 C16 C17 C18 0.5(9)
C19 C18 C17 C16 -0.5(9)
